data_7230379
loop_
_publ_author_name
'Carballo, Rosa'
'Casti\~neiras, Alfonso'
'Covelo, Berta'
'Lago, Ana B.'
'V\'azquez-L\'opez, Ezequiel M.'
'G\'omez-Paz, Olaya'
'Balboa, Susana'
'Prieto, Inmaculada'

_publ_section_title
;
 Chiral and achiral 1D copper(ii) coordination polymers based on glycolato
 and chelating aromatic diamine ligands
;
_journal_issue 17
_journal_name_full CrystEngComm
_journal_page_first 2455
_journal_paper_doi 10.1039/C8CE00279G
_journal_volume 20
_journal_year 2018
_chemical_formula_moiety 'C22 H22 Cu2 N6 O4, 2(Cl O4), 2(H2 O)'
_chemical_formula_sum 'C22 H26 Cl2 Cu2 N6 O14'
_chemical_formula_weight 796.47
_space_group_crystal_system monoclinic
_space_group_IT_number 14
_space_group_name_Hall '-P 2ybc'
_space_group_name_H-M_alt 'P 1 21/c 1'
_symmetry_space_group_name_Hall '-P 2ybc'
_symmetry_space_group_name_H-M 'P 1 21/c 1'
_atom_sites_solution_hydrogens mixed
_audit_creation_date 2017-11-02
_audit_creation_method
;
Olex2 1.2
(compiled 2017.08.10 svn.r3458 for OlexSys, GUI svn.r5381)
;
_audit_update_record
;
2018-02-19 deposited with the CCDC.
2018-03-26 downloaded from the CCDC.
;
_cell_angle_alpha 90
_cell_angle_beta 90.356(2)
_cell_angle_gamma 90
_cell_formula_units_Z 4
_cell_length_a 13.1280(9)
_cell_length_b 8.7729(6)
_cell_length_c 25.0767(16)
_cell_measurement_reflns_used 9889
_cell_measurement_temperature 100(2)
_cell_measurement_theta_max 26.35
_cell_measurement_theta_min 2.25
_cell_volume 2888.0(3)
_computing_cell_refinement 'SAINT V8.38A (?, 2016)'
_computing_data_reduction 'SAINT V8.38A (?, 2016)'
_computing_molecular_graphics 'Olex2 (Dolomanov et al., 2009)'
_computing_publication_material 'Olex2 (Dolomanov et al., 2009)'
_computing_structure_refinement 'XL (Sheldrick, 2008)'
_computing_structure_solution 'SHELXT 2014/5 (Sheldrick, 2014)'
_diffrn_ambient_temperature 100.0
_diffrn_measured_fraction_theta_full 0.999
_diffrn_measured_fraction_theta_max 0.996
_diffrn_measurement_device_type 'Bruker D8 Venture Photon 100 CMOS'
_diffrn_measurement_method '\f and \w scans'
_diffrn_radiation_monochromator 'Incoatec HeliosTM multilayer optics'
_diffrn_radiation_source 'Incoatec high brillance I\muS microsource'
_diffrn_radiation_type MoK\a
_diffrn_radiation_wavelength 0.71073
_diffrn_reflns_av_R_equivalents 0.0633
_diffrn_reflns_av_unetI/netI 0.0447
_diffrn_reflns_Laue_measured_fraction_full 0.999
_diffrn_reflns_Laue_measured_fraction_max 0.996
_diffrn_reflns_limit_h_max 16
_diffrn_reflns_limit_h_min -16
_diffrn_reflns_limit_k_max 10
_diffrn_reflns_limit_k_min -10
_diffrn_reflns_limit_l_max 31
_diffrn_reflns_limit_l_min -29
_diffrn_reflns_number 36559
_diffrn_reflns_point_group_measured_fraction_full 0.999
_diffrn_reflns_point_group_measured_fraction_max 0.996
_diffrn_reflns_theta_full 25.242
_diffrn_reflns_theta_max 26.416
_diffrn_reflns_theta_min 2.253
_diffrn_standards_number 0
_exptl_absorpt_coefficient_mu 1.739
_exptl_absorpt_correction_T_max 0.7454
_exptl_absorpt_correction_T_min 0.6662
_exptl_absorpt_correction_type multi-scan
_exptl_absorpt_process_details
;
SADABS-2016/2 (Bruker,2016/2) was used for absorption correction.
wR2(int) was 0.1381 before and 0.0539 after correction.
The Ratio of minimum to maximum transmission is 0.8937.
The \l/2 correction factor is Not present.
;
_exptl_crystal_colour blue
_exptl_crystal_colour_primary blue
_exptl_crystal_density_diffrn 1.832
_exptl_crystal_description needle
_exptl_crystal_F_000 1616
_exptl_crystal_size_max 0.256
_exptl_crystal_size_mid 0.022
_exptl_crystal_size_min 0.021
_refine_diff_density_max 1.329
_refine_diff_density_min -0.632
_refine_diff_density_rms 0.094
_refine_ls_extinction_method none
_refine_ls_goodness_of_fit_ref 1.038
_refine_ls_hydrogen_treatment mixed
_refine_ls_matrix_type full
_refine_ls_number_parameters 459
_refine_ls_number_reflns 5908
_refine_ls_number_restraints 8
_refine_ls_restrained_S_all 1.038
_refine_ls_R_factor_all 0.0581
_refine_ls_R_factor_gt 0.0379
_refine_ls_shift/su_max 0.001
_refine_ls_shift/su_mean 0.000
_refine_ls_structure_factor_coef Fsqd
_refine_ls_weighting_details 'w=1/[\s^2^(Fo^2^)+(0.0292P)^2^+5.9965P] where P=(Fo^2^+2Fc^2^)/3'
_refine_ls_weighting_scheme calc
_refine_ls_wR_factor_gt 0.0757
_refine_ls_wR_factor_ref 0.0819
_reflns_Friedel_coverage 0.000
_reflns_number_gt 4637
_reflns_number_total 5908
_reflns_threshold_expression 'I > 2\s(I)'
_cod_data_source_file c8ce00279g1.cif
_cod_data_source_block 4
_cod_depositor_comments 'Adding full bibliography for 7230374--7230379.cif.'
_cod_database_code 7230379
_shelx_shelxl_version_number 2016/6
_shelx_space_group_comment
;
The symmetry employed for this shelxl refinement is uniquely defined
by the following loop, which should always be used as a source of
symmetry information in preference to the above space-group names.
They are only intended as comments.
;
_shelx_estimated_absorpt_t_max 0.964
_shelx_estimated_absorpt_t_min 0.664
_olex2_refinement_description
;
1. Fixed Uiso
 At 1.2 times of:
  All C(H) groups, All C(H,H) groups
2. Restrained distances
 O3W-H3WB
 0.85 with sigma of 0.02
 O3W-H3WA
 0.85 with sigma of 0.02
 O2W-H2WA
 0.85 with sigma of 0.02
 O2W-H2WB
 0.85 with sigma of 0.02
 O1W-H1WA
 0.85 with sigma of 0.02
 O1W-H1WB
 0.85 with sigma of 0.02
 N3-H3
 0.87 with sigma of 0.02
 N6-H6
 0.87 with sigma of 0.02
3. Others
 Fixed Sof: O1A(0.85) O1B(0.15) O2A(0.85) O2B(0.15) O3A(0.85) O3B(0.15)
4.a Secondary CH2 refined with riding coordinates:
 C12(H12A,H12B)
4.b Aromatic/amide H refined with riding coordinates:
 C101(H101), C102(H102), C103(H103), C104(H104), C107(H107), C108(H108),
 C109(H109), C110(H110), C111(H111), C112(H112), C113(H113), C114(H114),
 C117(H117), C118(H118), C119(H119), C120(H120)
;
_olex2_submission_special_instructions 'No special instructions were received'

loop_
_space_group_symop_operation_xyz
'x, y, z'
'-x, y+1/2, -z+1/2'
'-x, -y, -z'
'x, -y-1/2, z-1/2'

loop_
_atom_site_label
_atom_site_type_symbol
_atom_site_fract_x
_atom_site_fract_y
_atom_site_fract_z
_atom_site_U_iso_or_equiv
_atom_site_adp_type
_atom_site_occupancy
_atom_site_site_symmetry_order
_atom_site_calc_flag
_atom_site_refinement_flags_posn
_atom_site_refinement_flags_occupancy
_atom_site_disorder_assembly
_atom_site_disorder_group
Cu1 Cu 0.29653(3) 0.13520(4) 0.72644(2) 0.00700(9) Uani 1 1 d . . . .
Cu2 Cu 0.45230(3) 0.35515(4) 0.64331(2) 0.00859(10) Uani 1 1 d . . . .
Cl1 Cl 0.66947(6) 0.09025(9) 0.63416(3) 0.01504(17) Uani 1 1 d . . . .
Cl2 Cl 0.14714(6) 0.47606(9) 0.41555(3) 0.01568(17) Uani 1 1 d . . . .
O1W O 0.27652(18) 0.2225(3) 0.80850(9) 0.0156(5) Uani 1 1 d D . . .
H1WA H 0.308(3) 0.298(3) 0.8198(14) 0.021(10) Uiso 1 1 d D . . .
H1WB H 0.233(3) 0.201(5) 0.8319(14) 0.043(14) Uiso 1 1 d D . . .
O1A O 0.6030(2) 0.2017(4) 0.61166(12) 0.0214(7) Uani 0.85 1 d . P A 1
O1B O 0.6272(12) 0.2415(18) 0.6349(6) 0.010(3) Uiso 0.15 1 d . P A 2
O2W O -0.05206(19) 0.0668(3) 0.57128(10) 0.0233(6) Uani 1 1 d D . . .
H2WA H -0.044(4) 0.148(4) 0.5529(18) 0.057(16) Uiso 1 1 d D . . .
H2WB H -0.1113(19) 0.089(5) 0.5810(17) 0.046(14) Uiso 1 1 d D . . .
O2A O 0.7330(2) 0.0251(4) 0.59489(14) 0.0315(8) Uani 0.85 1 d . P A 1
O2B O 0.6814(12) 0.0555(18) 0.5729(6) 0.015(3) Uiso 0.15 1 d . P A 2
O3W O -0.0337(2) 0.1991(3) 0.47404(11) 0.0308(6) Uani 1 1 d D . . .
H3WA H 0.002(4) 0.131(5) 0.457(2) 0.08(2) Uiso 1 1 d D . . .
H3WB H 0.001(4) 0.284(4) 0.471(2) 0.068(18) Uiso 1 1 d D . . .
O3A O 0.7270(2) 0.1531(4) 0.67771(12) 0.0341(8) Uani 0.85 1 d . P A 1
O3B O 0.7749(11) 0.0898(17) 0.6525(6) 0.014(3) Uiso 0.15 1 d . P A 2
O4 O 0.60565(17) -0.0288(3) 0.65682(10) 0.0220(6) Uani 1 1 d . . . .
O5 O 0.0856(2) 0.4685(3) 0.46233(11) 0.0418(8) Uani 1 1 d . . . .
O6 O 0.2489(2) 0.4281(4) 0.42800(12) 0.0407(8) Uani 1 1 d . . . .
O7 O 0.1463(2) 0.6284(3) 0.39632(11) 0.0372(7) Uani 1 1 d . . . .
O8 O 0.10610(19) 0.3750(3) 0.37556(10) 0.0292(6) Uani 1 1 d . . . .
O11 O 0.54451(16) 0.4665(2) 0.68989(8) 0.0132(5) Uani 1 1 d . . . .
O12 O 0.62702(15) 0.4411(2) 0.76772(8) 0.0096(4) Uani 1 1 d . . . .
O13 O 0.42149(15) 0.2422(2) 0.70754(8) 0.0095(4) Uani 1 1 d . . . .
N1 N 0.45468(19) 0.5148(3) 0.58719(10) 0.0101(5) Uani 1 1 d . . . .
N2 N 0.37205(18) 0.2163(3) 0.59774(10) 0.0097(5) Uani 1 1 d . . . .
N3 N 0.3169(2) 0.4081(3) 0.53825(10) 0.0138(6) Uani 1 1 d D . . .
H3 H 0.281(2) 0.423(4) 0.5108(11) 0.025(10) Uiso 1 1 d D . . .
N4 N 0.21587(18) 0.3059(3) 0.69373(10) 0.0100(5) Uani 1 1 d . . . .
N5 N 0.16912(18) 0.0131(3) 0.72751(10) 0.0087(5) Uani 1 1 d . . . .
N6 N 0.10156(19) 0.1356(3) 0.65137(10) 0.0120(6) Uani 1 1 d D . . .
H6 H 0.060(3) 0.127(5) 0.6254(12) 0.033(11) Uiso 1 1 d D . . .
C11 C 0.5626(2) 0.3983(3) 0.73353(12) 0.0089(6) Uani 1 1 d . . . .
C12 C 0.5025(2) 0.2558(3) 0.74503(12) 0.0087(6) Uani 1 1 d . . . .
H12A H 0.547476 0.165580 0.742680 0.010 Uiso 1 1 calc R . . .
H12B H 0.474669 0.260669 0.781596 0.010 Uiso 1 1 calc R . . .
C101 C 0.5252(2) 0.6279(4) 0.59124(12) 0.0139(7) Uani 1 1 d . . . .
H101 H 0.572384 0.624110 0.620079 0.017 Uiso 1 1 calc R . . .
C102 C 0.5320(3) 0.7469(4) 0.55612(12) 0.0160(7) Uani 1 1 d . . . .
H102 H 0.583148 0.822766 0.560206 0.019 Uiso 1 1 calc R . . .
C103 C 0.4619(2) 0.7537(4) 0.51415(12) 0.0157(7) Uani 1 1 d . . . .
H103 H 0.463608 0.835771 0.489471 0.019 Uiso 1 1 calc R . . .
C104 C 0.3905(2) 0.6408(4) 0.50890(12) 0.0150(7) Uani 1 1 d . . . .
H104 H 0.342391 0.643817 0.480486 0.018 Uiso 1 1 calc R . . .
C105 C 0.3891(2) 0.5210(4) 0.54572(12) 0.0128(7) Uani 1 1 d . . . .
C106 C 0.3145(2) 0.2599(4) 0.55628(12) 0.0124(7) Uani 1 1 d . . . .
C107 C 0.2492(2) 0.1574(4) 0.52957(13) 0.0174(7) Uani 1 1 d . . . .
H107 H 0.207889 0.191125 0.500674 0.021 Uiso 1 1 calc R . . .
C108 C 0.2462(2) 0.0093(4) 0.54573(13) 0.0185(8) Uani 1 1 d . . . .
H108 H 0.202137 -0.061175 0.528381 0.022 Uiso 1 1 calc R . . .
C109 C 0.3084(2) -0.0385(4) 0.58812(13) 0.0157(7) Uani 1 1 d . . . .
H109 H 0.307981 -0.141623 0.599702 0.019 Uiso 1 1 calc R . . .
C110 C 0.3699(2) 0.0669(4) 0.61242(12) 0.0121(7) Uani 1 1 d . . . .
H110 H 0.413003 0.034450 0.640798 0.014 Uiso 1 1 calc R . . .
C111 C 0.2485(2) 0.4514(4) 0.70088(13) 0.0133(7) Uani 1 1 d . . . .
H111 H 0.296678 0.471115 0.728447 0.016 Uiso 1 1 calc R . . .
C112 C 0.2154(3) 0.5711(4) 0.67033(14) 0.0195(8) Uani 1 1 d . . . .
H112 H 0.239037 0.671830 0.676756 0.023 Uiso 1 1 calc R . . .
C113 C 0.1454(3) 0.5400(4) 0.62914(14) 0.0214(8) Uani 1 1 d . . . .
H113 H 0.123738 0.619223 0.605868 0.026 Uiso 1 1 calc R . . .
C114 C 0.1086(2) 0.3959(4) 0.62266(13) 0.0177(7) Uani 1 1 d . . . .
H114 H 0.059875 0.374344 0.595524 0.021 Uiso 1 1 calc R . . .
C115 C 0.1434(2) 0.2801(4) 0.65644(12) 0.0118(7) Uani 1 1 d . . . .
C116 C 0.0980(2) 0.0207(4) 0.68866(12) 0.0104(6) Uani 1 1 d . . . .
C117 C 0.0192(2) -0.0879(4) 0.68538(13) 0.0158(7) Uani 1 1 d . . . .
H117 H -0.028947 -0.084181 0.656949 0.019 Uiso 1 1 calc R . . .
C118 C 0.0125(2) -0.1990(4) 0.72359(14) 0.0193(8) Uani 1 1 d . . . .
H118 H -0.039935 -0.273361 0.721695 0.023 Uiso 1 1 calc R . . .
C119 C 0.0834(2) -0.2022(4) 0.76535(13) 0.0155(7) Uani 1 1 d . . . .
H119 H 0.078578 -0.275733 0.793022 0.019 Uiso 1 1 calc R . . .
C120 C 0.1602(2) -0.0957(4) 0.76523(12) 0.0120(7) Uani 1 1 d . . . .
H120 H 0.209493 -0.098838 0.793108 0.014 Uiso 1 1 calc R . . .

loop_
_atom_site_aniso_label
_atom_site_aniso_U_11
_atom_site_aniso_U_22
_atom_site_aniso_U_33
_atom_site_aniso_U_23
_atom_site_aniso_U_13
_atom_site_aniso_U_12
Cu1 0.00535(17) 0.00797(19) 0.00768(18) 0.00023(15) -0.00086(14) -0.00085(15)
Cu2 0.00832(18) 0.0115(2) 0.00596(18) -0.00033(15) -0.00176(14) -0.00222(15)
Cl1 0.0144(4) 0.0129(4) 0.0177(4) -0.0028(3) -0.0043(3) 0.0025(3)
Cl2 0.0141(4) 0.0200(4) 0.0129(4) -0.0007(3) -0.0007(3) 0.0009(3)
O1W 0.0190(13) 0.0185(14) 0.0093(11) -0.0049(10) 0.0039(10) -0.0063(11)
O1A 0.0205(16) 0.0232(17) 0.0204(16) 0.0082(14) 0.0022(14) 0.0088(13)
O2W 0.0165(13) 0.0326(17) 0.0208(14) 0.0021(12) -0.0019(11) 0.0034(12)
O2A 0.0228(17) 0.0294(19) 0.042(2) -0.0120(16) 0.0173(16) 0.0017(14)
O3W 0.0338(16) 0.0287(17) 0.0300(15) 0.0041(14) 0.0000(13) -0.0088(14)
O3A 0.0380(19) 0.040(2) 0.0238(17) 0.0011(15) -0.0153(15) -0.0146(16)
O4 0.0195(12) 0.0167(13) 0.0298(14) 0.0046(11) 0.0030(11) -0.0016(10)
O5 0.061(2) 0.0357(17) 0.0287(15) -0.0079(13) 0.0305(15) -0.0110(15)
O6 0.0200(14) 0.058(2) 0.0440(18) -0.0073(16) -0.0131(13) 0.0156(14)
O7 0.0522(18) 0.0206(15) 0.0388(16) 0.0093(13) 0.0040(14) -0.0028(13)
O8 0.0232(13) 0.0347(16) 0.0297(14) -0.0142(13) -0.0088(11) -0.0037(12)
O11 0.0157(11) 0.0131(12) 0.0106(11) 0.0030(9) -0.0052(9) -0.0051(9)
O12 0.0096(10) 0.0108(11) 0.0084(10) -0.0017(9) -0.0021(8) -0.0023(9)
O13 0.0064(10) 0.0138(11) 0.0083(10) -0.0011(9) -0.0031(8) -0.0040(9)
N1 0.0091(12) 0.0139(14) 0.0071(12) -0.0015(11) 0.0008(10) 0.0003(11)
N2 0.0085(12) 0.0134(14) 0.0071(12) -0.0024(11) 0.0008(10) -0.0003(11)
N3 0.0129(14) 0.0192(15) 0.0092(13) -0.0001(12) -0.0056(11) 0.0011(12)
N4 0.0059(12) 0.0129(14) 0.0113(13) 0.0007(11) 0.0013(10) 0.0011(10)
N5 0.0079(12) 0.0105(14) 0.0076(12) 0.0002(11) 0.0008(10) 0.0008(10)
N6 0.0096(13) 0.0146(14) 0.0118(13) -0.0006(12) -0.0041(11) -0.0009(11)
C11 0.0061(14) 0.0107(16) 0.0097(15) -0.0040(12) -0.0003(12) 0.0023(12)
C12 0.0081(14) 0.0115(15) 0.0065(14) 0.0000(12) -0.0029(11) -0.0005(12)
C101 0.0134(16) 0.0197(18) 0.0085(15) -0.0014(14) 0.0034(12) -0.0004(14)
C102 0.0211(17) 0.0156(17) 0.0115(15) 0.0006(14) 0.0040(13) -0.0028(14)
C103 0.0242(18) 0.0136(17) 0.0095(15) 0.0019(13) 0.0039(13) 0.0050(14)
C104 0.0173(16) 0.0206(18) 0.0071(14) -0.0003(14) -0.0015(12) 0.0063(14)
C105 0.0139(16) 0.0157(17) 0.0088(15) -0.0020(13) 0.0039(13) 0.0043(13)
C106 0.0098(15) 0.0193(18) 0.0081(14) -0.0037(13) 0.0007(12) 0.0011(13)
C107 0.0130(16) 0.028(2) 0.0113(15) -0.0017(15) -0.0043(13) -0.0032(15)
C108 0.0151(17) 0.024(2) 0.0163(17) -0.0096(15) 0.0002(14) -0.0078(15)
C109 0.0155(16) 0.0181(18) 0.0137(16) -0.0054(14) 0.0048(13) -0.0048(14)
C110 0.0118(15) 0.0151(17) 0.0093(15) -0.0054(13) 0.0025(12) 0.0009(13)
C111 0.0109(15) 0.0120(17) 0.0170(17) -0.0002(13) 0.0031(13) -0.0014(13)
C112 0.0183(18) 0.0095(17) 0.031(2) 0.0005(15) 0.0075(15) 0.0022(14)
C113 0.0180(17) 0.0197(19) 0.0267(19) 0.0109(16) 0.0009(15) 0.0095(15)
C114 0.0104(15) 0.022(2) 0.0202(17) 0.0072(15) -0.0015(13) 0.0067(14)
C115 0.0064(14) 0.0172(18) 0.0120(15) 0.0010(13) 0.0042(12) 0.0030(13)
C116 0.0070(14) 0.0131(16) 0.0111(15) -0.0034(13) 0.0038(12) 0.0022(12)
C117 0.0097(15) 0.0226(19) 0.0151(16) -0.0034(14) -0.0010(13) -0.0018(14)
C118 0.0145(17) 0.0204(18) 0.0229(18) -0.0031(15) 0.0026(14) -0.0080(14)
C119 0.0151(16) 0.0172(18) 0.0142(16) 0.0038(14) 0.0048(13) -0.0053(14)
C120 0.0121(15) 0.0116(16) 0.0123(15) 0.0006(13) 0.0022(12) 0.0013(13)

loop_
_atom_type_symbol
_atom_type_description
_atom_type_scat_dispersion_real
_atom_type_scat_dispersion_imag
_atom_type_scat_source
C C 0.0033 0.0016 'International Tables Vol C Tables 4.2.6.8 and 6.1.1.4'
H H 0.0000 0.0000 'International Tables Vol C Tables 4.2.6.8 and 6.1.1.4'
Cl Cl 0.1484 0.1585 'International Tables Vol C Tables 4.2.6.8 and 6.1.1.4'
Cu Cu 0.3201 1.2651 'International Tables Vol C Tables 4.2.6.8 and 6.1.1.4'
N N 0.0061 0.0033 'International Tables Vol C Tables 4.2.6.8 and 6.1.1.4'
O O 0.0106 0.0060 'International Tables Vol C Tables 4.2.6.8 and 6.1.1.4'

loop_
_geom_angle_atom_site_label_1
_geom_angle_atom_site_label_2
_geom_angle_atom_site_label_3
_geom_angle
_geom_angle_site_symmetry_1
_geom_angle_site_symmetry_3
O12 Cu1 O1W 106.96(9) 2_646 .
O12 Cu1 N4 159.61(10) 2_646 .
O12 Cu1 N5 87.80(9) 2_646 .
O13 Cu1 O1W 99.44(9) . .
O13 Cu1 O12 90.31(9) . 2_646
O13 Cu1 N4 89.07(9) . .
O13 Cu1 N5 166.42(9) . .
N4 Cu1 O1W 93.23(10) . .
N5 Cu1 O1W 93.97(9) . .
N5 Cu1 N4 88.04(10) . .
O11 Cu2 N1 93.39(10) . .
O11 Cu2 N2 171.56(10) . .
O13 Cu2 O11 83.66(9) . .
O13 Cu2 N1 162.71(10) . .
O13 Cu2 N2 93.00(10) . .
N2 Cu2 N1 92.05(10) . .
O1A Cl1 O3A 110.9(2) . .
O1A Cl1 O4 107.11(16) . .
O1B Cl1 O2B 103.4(9) . .
O1B Cl1 O3B 111.4(9) . .
O1B Cl1 O4 115.7(6) . .
O2A Cl1 O1A 111.3(2) . .
O2A Cl1 O3A 112.1(2) . .
O2A Cl1 O4 108.96(17) . .
O3A Cl1 O4 106.27(17) . .
O3B Cl1 O2B 102.0(9) . .
O3B Cl1 O4 115.0(6) . .
O4 Cl1 O2B 107.6(6) . .
O5 Cl2 O6 109.76(19) . .
O5 Cl2 O8 109.36(17) . .
O6 Cl2 O8 108.35(17) . .
O7 Cl2 O5 108.61(18) . .
O7 Cl2 O6 110.81(19) . .
O7 Cl2 O8 109.93(17) . .
Cu1 O1W H1WA 122(3) . .
Cu1 O1W H1WB 131(3) . .
H1WA O1W H1WB 106(4) . .
H2WA O2W H2WB 95(4) . .
H3WA O3W H3WB 104(5) . .
C11 O11 Cu2 113.28(19) . .
C11 O12 Cu1 130.1(2) . 2_656
Cu2 O13 Cu1 128.96(10) . .
C12 O13 Cu1 120.45(18) . .
C12 O13 Cu2 110.39(17) . .
C101 N1 Cu2 118.4(2) . .
C105 N1 Cu2 124.2(2) . .
C105 N1 C101 117.4(3) . .
C106 N2 Cu2 124.8(2) . .
C106 N2 C110 118.3(3) . .
C110 N2 Cu2 116.7(2) . .
C105 N3 H3 112(3) . .
C106 N3 H3 114(3) . .
C106 N3 C105 130.5(3) . .
C111 N4 Cu1 118.8(2) . .
C115 N4 Cu1 121.7(2) . .
C115 N4 C111 118.0(3) . .
C116 N5 Cu1 122.9(2) . .
C116 N5 C120 118.7(3) . .
C120 N5 Cu1 117.9(2) . .
C115 N6 H6 114(3) . .
C116 N6 H6 116(3) . .
C116 N6 C115 128.5(3) . .
O11 C11 C12 117.4(2) . .
O12 C11 O11 124.7(3) . .
O12 C11 C12 117.9(3) . .
O13 C12 C11 109.5(2) . .
O13 C12 H12A 109.8 . .
O13 C12 H12B 109.8 . .
C11 C12 H12A 109.8 . .
C11 C12 H12B 109.8 . .
H12A C12 H12B 108.2 . .
N1 C101 H101 118.1 . .
N1 C101 C102 123.8(3) . .
C102 C101 H101 118.1 . .
C101 C102 H102 120.9 . .
C101 C102 C103 118.1(3) . .
C103 C102 H102 120.9 . .
C102 C103 H103 120.3 . .
C104 C103 C102 119.3(3) . .
C104 C103 H103 120.3 . .
C103 C104 H104 120.3 . .
C103 C104 C105 119.5(3) . .
C105 C104 H104 120.3 . .
N1 C105 N3 120.6(3) . .
N1 C105 C104 121.9(3) . .
N3 C105 C104 117.5(3) . .
N2 C106 N3 120.8(3) . .
N2 C106 C107 121.7(3) . .
N3 C106 C107 117.5(3) . .
C106 C107 H107 120.4 . .
C108 C107 C106 119.1(3) . .
C108 C107 H107 120.4 . .
C107 C108 H108 120.2 . .
C107 C108 C109 119.6(3) . .
C109 C108 H108 120.2 . .
C108 C109 H109 120.8 . .
C110 C109 C108 118.4(3) . .
C110 C109 H109 120.8 . .
N2 C110 C109 122.9(3) . .
N2 C110 H110 118.5 . .
C109 C110 H110 118.5 . .
N4 C111 H111 118.4 . .
N4 C111 C112 123.3(3) . .
C112 C111 H111 118.4 . .
C111 C112 H112 121.1 . .
C111 C112 C113 117.8(3) . .
C113 C112 H112 121.1 . .
C112 C113 H113 120.1 . .
C114 C113 C112 119.8(3) . .
C114 C113 H113 120.1 . .
C113 C114 H114 120.4 . .
C113 C114 C115 119.2(3) . .
C115 C114 H114 120.4 . .
N4 C115 N6 119.6(3) . .
N4 C115 C114 121.7(3) . .
N6 C115 C114 118.7(3) . .
N5 C116 N6 120.1(3) . .
N5 C116 C117 121.0(3) . .
N6 C116 C117 118.9(3) . .
C116 C117 H117 120.3 . .
C118 C117 C116 119.3(3) . .
C118 C117 H117 120.3 . .
C117 C118 H118 120.2 . .
C117 C118 C119 119.6(3) . .
C119 C118 H118 120.2 . .
C118 C119 H119 121.0 . .
C120 C119 C118 118.0(3) . .
C120 C119 H119 121.0 . .
N5 C120 C119 123.3(3) . .
N5 C120 H120 118.4 . .
C119 C120 H120 118.4 . .

loop_
_geom_bond_atom_site_label_1
_geom_bond_atom_site_label_2
_geom_bond_distance
_geom_bond_site_symmetry_2
Cu1 O1W 2.213(2) .
Cu1 O12 1.981(2) 2_646
Cu1 O13 1.951(2) .
Cu1 N4 2.006(3) .
Cu1 N5 1.987(3) .
Cu2 O11 1.940(2) .
Cu2 O13 1.936(2) .
Cu2 N1 1.986(3) .
Cu2 N2 1.971(2) .
Cl1 O1A 1.425(3) .
Cl1 O1B 1.438(16) .
Cl1 O2A 1.415(3) .
Cl1 O2B 1.575(15) .
Cl1 O3A 1.434(3) .
Cl1 O3B 1.456(14) .
Cl1 O4 1.457(2) .
Cl2 O5 1.430(3) .
Cl2 O6 1.433(3) .
Cl2 O7 1.421(3) .
Cl2 O8 1.441(2) .
O1W H1WA 0.829(19) .
O1W H1WB 0.846(19) .
O2W H2WA 0.856(19) .
O2W H2WB 0.840(19) .
O3W H3WA 0.88(2) .
O3W H3WB 0.88(2) .
O11 C11 1.268(4) .
O12 C11 1.258(3) .
O13 C12 1.420(3) .
N1 C101 1.360(4) .
N1 C105 1.347(4) .
N2 C106 1.337(4) .
N2 C110 1.361(4) .
N3 H3 0.841(18) .
N3 C105 1.382(4) .
N3 C106 1.377(4) .
N4 C111 1.358(4) .
N4 C115 1.349(4) .
N5 C116 1.346(4) .
N5 C120 1.349(4) .
N6 H6 0.846(19) .
N6 C115 1.387(4) .
N6 C116 1.376(4) .
C11 C12 1.507(4) .
C12 H12A 0.9900 .
C12 H12B 0.9900 .
C101 H101 0.9500 .
C101 C102 1.369(5) .
C102 H102 0.9500 .
C102 C103 1.396(4) .
C103 H103 0.9500 .
C103 C104 1.368(5) .
C104 H104 0.9500 .
C104 C105 1.399(5) .
C106 C107 1.409(4) .
C107 H107 0.9500 .
C107 C108 1.362(5) .
C108 H108 0.9500 .
C108 C109 1.401(5) .
C109 H109 0.9500 .
C109 C110 1.368(4) .
C110 H110 0.9500 .
C111 H111 0.9500 .
C111 C112 1.369(5) .
C112 H112 0.9500 .
C112 C113 1.405(5) .
C113 H113 0.9500 .
C113 C114 1.363(5) .
C114 H114 0.9500 .
C114 C115 1.398(4) .
C116 C117 1.409(4) .
C117 H117 0.9500 .
C117 C118 1.369(5) .
C118 H118 0.9500 .
C118 C119 1.396(5) .
C119 H119 0.9500 .
C119 C120 1.375(4) .
C120 H120 0.9500 .
